data_7012056
loop_
_publ_author_name
'Hinchley, Sarah L.'
'Trickey, Peter'
'Robertson, Heather E.'
'Smart, Bruce A.'
'Rankin, David W. H.'
'Leusser, Dirk'
'Walfort, Bernhard'
'Stalke, Dietmar'
'B\"uhl, Michael'
'Obrey, Stephen J.'

_publ_section_title
;
 Bis(tert-butyl)sulfurdiimide, S(NBut)2, and
 tris(tert-butyl)sulfurtriimide, S(NBut)3: structures by gas electron
 diffraction, X-ray crystallography and ab initio calculations
;
_journal_issue 24
_journal_name_full 'Journal of the Chemical Society, Dalton Transactions'
_journal_page_first 4607
_journal_paper_doi 10.1039/b207193b
_journal_year 2002
_chemical_formula_sum 'C12 H27 N3 S'
_chemical_formula_weight 245.43
_space_group_IT_number 2
_symmetry_cell_setting triclinic
_symmetry_space_group_name_Hall '-P 1'
_symmetry_space_group_name_H-M 'P -1'
_atom_sites_solution_hydrogens geom
_atom_sites_solution_primary direct
_atom_sites_solution_secondary difmap
_audit_creation_method SHELXL-97
_cell_angle_alpha 70.5150(10)
_cell_angle_beta 77.5710(10)
_cell_angle_gamma 60.5540(10)
_cell_formula_units_Z 2
_cell_length_a 9.3228(3)
_cell_length_b 9.3455(3)
_cell_length_c 10.6675(3)
_cell_measurement_reflns_used 7829
_cell_measurement_temperature 100(2)
_cell_measurement_theta_max 26.4
_cell_measurement_theta_min 2.5
_cell_volume 761.52(4)
_computing_cell_refinement 'SAINT-NT V5/6.0'
_computing_data_collection 'SMART-NT V5.6'
_computing_data_reduction 'SAINT-NT V5/6.0'
_computing_molecular_graphics 'SHELXTL-NT V5.1'
_computing_publication_material 'SHELXTL-NT V5.1'
_computing_structure_refinement 'SHELXL-97 (Sheldrick, 1997)'
_computing_structure_solution 'SHELXS-97 (Sheldrick, 1990)'
_diffrn_ambient_temperature 100(2)
_diffrn_measured_fraction_theta_full 0.962
_diffrn_measured_fraction_theta_max 0.962
_diffrn_measurement_device_type 'Bruker Smart Apex with D8-Goniometer'
_diffrn_measurement_method 'omega scan'
_diffrn_radiation_monochromator graphite
_diffrn_radiation_source 'fine-focus sealed tube'
_diffrn_radiation_type MoK\a
_diffrn_radiation_wavelength 0.71073
_diffrn_reflns_av_R_equivalents '0.0287 (low angle batch), 0.0307 (high angle batch)'
_diffrn_reflns_av_sigmaI/netI '0.0101 (low angle batch), 0.0284 (high angle batch)'
_diffrn_reflns_limit_h_max 21
_diffrn_reflns_limit_h_min -20
_diffrn_reflns_limit_k_max 21
_diffrn_reflns_limit_k_min -19
_diffrn_reflns_limit_l_max 24
_diffrn_reflns_limit_l_min 0
_diffrn_reflns_number '17996 (low angle batch), 44864 (high angle batch)'
_diffrn_reflns_theta_full 54.19
_diffrn_reflns_theta_max 54.19
_diffrn_reflns_theta_min 2.03
_exptl_absorpt_coefficient_mu 0.196
_exptl_absorpt_correction_T_max 0.98
_exptl_absorpt_correction_T_min 0.90
_exptl_absorpt_correction_type empirical
_exptl_absorpt_process_details 'MULABS implemented in PLATON'
_exptl_crystal_colour colorless
_exptl_crystal_density_diffrn 1.070
_exptl_crystal_density_method 'not measured'
_exptl_crystal_description blocks
_exptl_crystal_F_000 272
_exptl_crystal_size_max 0.48
_exptl_crystal_size_mid 0.45
_exptl_crystal_size_min 0.30
_refine_diff_density_max 0.607
_refine_diff_density_min -0.265
_refine_diff_density_rms 0.067
_refine_ls_extinction_method none
_refine_ls_goodness_of_fit_ref 0.980
_refine_ls_hydrogen_treatment mixed
_refine_ls_matrix_type full
_refine_ls_number_parameters 227
_refine_ls_number_reflns 18250
_refine_ls_number_restraints 0
_refine_ls_restrained_S_all 0.980
_refine_ls_R_factor_all 0.0343
_refine_ls_R_factor_gt 0.0280
_refine_ls_shift/su_max 0.001
_refine_ls_shift/su_mean 0.000
_refine_ls_structure_factor_coef Fsqd
_refine_ls_weighting_details
;
calc w=1/[\s^2^(Fo^2^)+(0.0500P)^2^+0.0000P] where 
P=(Fo^2^+2Fc^2^)/3
;
_refine_ls_weighting_scheme calc
_refine_ls_wR_factor_gt 0.0730
_refine_ls_wR_factor_ref 0.0750
_reflns_number_gt 14949
_reflns_number_total 18250
_reflns_threshold_expression >2sigma(I)
_cod_data_source_file b207193b.txt
_cod_data_source_block stern
_cod_original_sg_symbol_H-M P-1
_cod_database_code 7012056

loop_
_symmetry_equiv_pos_as_xyz
'x, y, z'
'-x, -y, -z'

loop_
_atom_site_label
_atom_site_type_symbol
_atom_site_fract_x
_atom_site_fract_y
_atom_site_fract_z
_atom_site_U_iso_or_equiv
_atom_site_adp_type
_atom_site_occupancy
_atom_site_symmetry_multiplicity
_atom_site_calc_flag
_atom_site_refinement_flags
_atom_site_disorder_assembly
_atom_site_disorder_group
S1 S 0.025609(6) 0.413798(7) 0.242600(6) 0.01501(2) Uani 1 1 d . . .
N1 N -0.15845(2) 0.47419(3) 0.26522(3) 0.01834(3) Uani 1 1 d . . .
N2 N 0.14009(2) 0.23274(2) 0.23543(3) 0.01776(3) Uani 1 1 d . . .
N3 N 0.09534(2) 0.53507(3) 0.22601(3) 0.01811(3) Uani 1 1 d . . .
C1 C -0.24452(3) 0.36889(3) 0.28888(2) 0.01584(3) Uani 1 1 d . . .
C11 C -0.42748(3) 0.49513(4) 0.29882(4) 0.02565(5) Uani 1 1 d . . .
H11 H -0.4491(10) 0.5435(10) 0.3713(8) 0.038 Uiso 1 1 d . . .
H12 H -0.4950(10) 0.4362(10) 0.3189(8) 0.038 Uiso 1 1 d . . .
H13 H -0.4605(10) 0.5850(10) 0.2198(8) 0.038 Uiso 1 1 d . . .
C12 C -0.21136(4) 0.29342(4) 0.17287(3) 0.02090(4) Uani 1 1 d . . .
H14 H -0.2309(9) 0.3774(9) 0.0844(7) 0.031 Uiso 1 1 d . . .
H15 H -0.0948(9) 0.2090(9) 0.1691(7) 0.031 Uiso 1 1 d . . .
H16 H -0.2837(9) 0.2405(9) 0.1845(7) 0.031 Uiso 1 1 d . . .
C13 C -0.19582(5) 0.22800(5) 0.41865(3) 0.02618(5) Uani 1 1 d . . .
H17 H -0.0797(10) 0.1505(10) 0.4119(8) 0.039 Uiso 1 1 d . . .
H18 H -0.2636(10) 0.1621(10) 0.4364(8) 0.039 Uiso 1 1 d . . .
H19 H -0.2179(10) 0.2746(10) 0.4935(8) 0.039 Uiso 1 1 d . . .
C2 C 0.32305(2) 0.15558(3) 0.21936(2) 0.01473(3) Uani 1 1 d . . .
C21 C 0.37562(3) -0.02319(3) 0.20940(3) 0.02193(4) Uani 1 1 d . . .
H21 H 0.3360(10) -0.0867(10) 0.2921(7) 0.033 Uiso 1 1 d . . .
H22 H 0.3300(9) -0.0119(9) 0.1290(7) 0.033 Uiso 1 1 d . . .
H23 H 0.4952(9) -0.0837(9) 0.2006(7) 0.033 Uiso 1 1 d . . .
C22 C 0.38366(3) 0.25341(3) 0.09277(3) 0.01955(4) Uani 1 1 d . . .
H24 H 0.5026(9) 0.1850(9) 0.0805(7) 0.029 Uiso 1 1 d . . .
H25 H 0.3319(9) 0.2750(9) 0.0149(7) 0.029 Uiso 1 1 d . . .
H26 H 0.3585(9) 0.3652(9) 0.0987(7) 0.029 Uiso 1 1 d . . .
C23 C 0.39266(4) 0.14321(4) 0.34175(3) 0.02172(4) Uani 1 1 d . . .
H27 H 0.5157(9) 0.0889(9) 0.3280(7) 0.033 Uiso 1 1 d . . .
H28 H 0.3505(9) 0.0824(9) 0.4201(7) 0.033 Uiso 1 1 d . . .
H29 H 0.3589(9) 0.2586(9) 0.3499(7) 0.033 Uiso 1 1 d . . .
C3 C -0.00108(3) 0.71516(3) 0.23173(2) 0.01528(3) Uani 1 1 d . . .
C31 C 0.12851(3) 0.77876(3) 0.20333(4) 0.02217(4) Uani 1 1 d . . .
H31 H 0.2052(9) 0.7146(10) 0.2690(8) 0.033 Uiso 1 1 d . . .
H32 H 0.1852(9) 0.7704(10) 0.1171(8) 0.033 Uiso 1 1 d . . .
H33 H 0.0873(9) 0.8896(9) 0.2061(7) 0.033 Uiso 1 1 d . . .
C32 C -0.12688(3) 0.82110(4) 0.12520(3) 0.02120(4) Uani 1 1 d . . .
H34 H -0.0774(9) 0.8124(9) 0.0363(7) 0.032 Uiso 1 1 d . . .
H35 H -0.1769(9) 0.9405(9) 0.1242(7) 0.032 Uiso 1 1 d . . .
H36 H -0.2125(9) 0.7871(9) 0.1422(7) 0.032 Uiso 1 1 d . . .
C33 C -0.08625(4) 0.72663(4) 0.36990(3) 0.02427(5) Uani 1 1 d . . .
H37 H -0.1393(9) 0.8493(10) 0.3737(8) 0.036 Uiso 1 1 d . . .
H38 H -0.1719(10) 0.6868(10) 0.3907(8) 0.036 Uiso 1 1 d . . .
H39 H -0.0173(9) 0.6665(10) 0.4369(7) 0.036 Uiso 1 1 d . . .

loop_
_atom_site_aniso_label
_atom_site_aniso_U_11
_atom_site_aniso_U_22
_atom_site_aniso_U_33
_atom_site_aniso_U_23
_atom_site_aniso_U_13
_atom_site_aniso_U_12
S1 0.01097(2) 0.01196(2) 0.02330(3) -0.00659(2) 0.00018(1) -0.00543(1)
N1 0.01165(5) 0.01447(6) 0.03054(9) -0.00899(6) 0.00190(5) -0.00657(4)
N2 0.01160(5) 0.01273(5) 0.02979(9) -0.00816(5) -0.00016(5) -0.00507(4)
N3 0.01274(5) 0.01328(6) 0.03050(9) -0.00845(6) -0.00014(5) -0.00641(4)
C1 0.01332(6) 0.01425(6) 0.02103(8) -0.00524(5) 0.00064(5) -0.00742(5)
C11 0.01328(7) 0.02123(9) 0.04274(16) -0.01194(10) 0.00426(8) -0.00833(7)
C12 0.02162(9) 0.01982(8) 0.02415(10) -0.00793(7) -0.00254(7) -0.00988(7)
C13 0.03038(13) 0.02701(12) 0.02139(10) 0.00024(8) -0.00241(8) -0.01717(10)
C2 0.01178(5) 0.01305(6) 0.01925(7) -0.00453(5) -0.00108(5) -0.00541(5)
C21 0.01570(7) 0.01450(7) 0.03514(13) -0.00986(7) 0.00057(7) -0.00538(6)
C22 0.01850(8) 0.02018(8) 0.01966(9) -0.00409(6) 0.00053(6) -0.01004(7)
C23 0.02103(9) 0.02449(10) 0.02044(9) -0.00392(7) -0.00485(7) -0.01090(8)
C3 0.01363(6) 0.01267(6) 0.02053(8) -0.00572(5) -0.00084(5) -0.00602(5)
C31 0.01776(8) 0.01662(8) 0.03564(13) -0.00757(8) -0.00217(7) -0.00988(6)
C32 0.01717(8) 0.01865(8) 0.02521(10) -0.00384(7) -0.00465(7) -0.00624(6)
C33 0.02887(12) 0.02538(11) 0.02268(10) -0.01133(8) 0.00358(8) -0.01439(9)

loop_
_atom_type_symbol
_atom_type_description
_atom_type_scat_dispersion_real
_atom_type_scat_dispersion_imag
_atom_type_scat_source
C C 0.0033 0.0016 'International Tables Vol C Tables 4.2.6.8 and 6.1.1.4'
H H 0.0000 0.0000 'International Tables Vol C Tables 4.2.6.8 and 6.1.1.4'
N N 0.0061 0.0033 'International Tables Vol C Tables 4.2.6.8 and 6.1.1.4'
S S 0.1246 0.1234 'International Tables Vol C Tables 4.2.6.8 and 6.1.1.4'

loop_
_geom_angle_atom_site_label_1
_geom_angle_atom_site_label_2
_geom_angle_atom_site_label_3
_geom_angle
_geom_angle_site_symmetry_1
_geom_angle_site_symmetry_3
_geom_angle_publ_flag
N3 S1 N1 119.909(11) . . ?
N3 S1 N2 119.885(11) . . ?
N1 S1 N2 120.204(11) . . ?
C1 N1 S1 126.204(16) . . ?
C2 N2 S1 125.528(15) . . ?
C3 N3 S1 125.969(16) . . ?
N1 C1 C13 110.75(2) . . ?
N1 C1 C12 111.79(2) . . ?
C13 C1 C12 110.46(2) . . ?
N1 C1 C11 103.973(19) . . ?
C13 C1 C11 110.41(2) . . ?
C12 C1 C11 109.28(2) . . ?
C1 C11 H11 109.7(5) . . ?
C1 C11 H12 110.2(5) . . ?
H11 C11 H12 106.5(6) . . ?
C1 C11 H13 112.1(5) . . ?
H11 C11 H13 108.4(6) . . ?
H12 C11 H13 109.7(7) . . ?
C1 C12 H14 114.4(4) . . ?
C1 C12 H15 109.0(4) . . ?
H14 C12 H15 106.2(6) . . ?
C1 C12 H16 109.8(4) . . ?
H14 C12 H16 106.6(6) . . ?
H15 C12 H16 110.7(6) . . ?
C1 C13 H17 109.7(5) . . ?
C1 C13 H18 109.3(4) . . ?
H17 C13 H18 109.4(6) . . ?
C1 C13 H19 111.3(5) . . ?
H17 C13 H19 108.9(6) . . ?
H18 C13 H19 108.2(6) . . ?
N2 C2 C23 110.33(2) . . ?
N2 C2 C21 103.984(17) . . ?
C23 C2 C21 109.78(2) . . ?
N2 C2 C22 112.222(19) . . ?
C23 C2 C22 110.64(2) . . ?
C21 C2 C22 109.68(2) . . ?
C2 C21 H21 109.5(4) . . ?
C2 C21 H22 108.3(4) . . ?
H21 C21 H22 112.0(6) . . ?
C2 C21 H23 109.2(4) . . ?
H21 C21 H23 108.7(6) . . ?
H22 C21 H23 109.2(6) . . ?
C2 C22 H24 107.6(4) . . ?
C2 C22 H25 112.7(4) . . ?
H24 C22 H25 109.2(6) . . ?
C2 C22 H26 111.6(4) . . ?
H24 C22 H26 110.3(6) . . ?
H25 C22 H26 105.4(6) . . ?
C2 C23 H27 108.0(4) . . ?
C2 C23 H28 108.5(4) . . ?
H27 C23 H28 114.6(6) . . ?
C2 C23 H29 110.7(4) . . ?
H27 C23 H29 105.8(6) . . ?
H28 C23 H29 109.2(6) . . ?
N3 C3 C32 111.50(2) . . ?
N3 C3 C33 111.04(2) . . ?
C32 C3 C33 110.54(2) . . ?
N3 C3 C31 104.026(18) . . ?
C32 C3 C31 109.64(2) . . ?
C33 C3 C31 109.90(2) . . ?
C3 C31 H31 109.8(4) . . ?
C3 C31 H32 111.1(5) . . ?
H31 C31 H32 109.4(7) . . ?
C3 C31 H33 114.4(4) . . ?
H31 C31 H33 104.4(7) . . ?
H32 C31 H33 107.5(6) . . ?
C3 C32 H34 112.7(4) . . ?
C3 C32 H35 109.0(4) . . ?
H34 C32 H35 107.4(6) . . ?
C3 C32 H36 111.7(4) . . ?
H34 C32 H36 107.3(6) . . ?
H35 C32 H36 108.6(6) . . ?
C3 C33 H37 109.0(4) . . ?
C3 C33 H38 111.6(4) . . ?
H37 C33 H38 109.3(6) . . ?
C3 C33 H39 114.3(5) . . ?
H37 C33 H39 105.1(7) . . ?
H38 C33 H39 107.2(6) . . ?

loop_
_geom_bond_atom_site_label_1
_geom_bond_atom_site_label_2
_geom_bond_distance
_geom_bond_site_symmetry_2
_geom_bond_publ_flag
S1 N3 1.5098(2) . ?
S1 N1 1.5105(2) . ?
S1 N2 1.5112(2) . ?
N1 C1 1.4831(3) . ?
N2 C2 1.4853(3) . ?
N3 C3 1.4838(3) . ?
C1 C13 1.5242(4) . ?
C1 C12 1.5257(4) . ?
C1 C11 1.5296(3) . ?
C11 H11 0.958(8) . ?
C11 H12 0.974(8) . ?
C11 H13 0.947(8) . ?
C12 H14 0.989(7) . ?
C12 H15 0.982(7) . ?
C12 H16 0.983(8) . ?
C13 H17 0.965(8) . ?
C13 H18 1.033(8) . ?
C13 H19 0.971(8) . ?
C2 C23 1.5263(4) . ?
C2 C21 1.5276(3) . ?
C2 C22 1.5279(3) . ?
C21 H21 0.996(7) . ?
C21 H22 0.990(8) . ?
C21 H23 0.970(7) . ?
C22 H24 0.976(7) . ?
C22 H25 0.964(7) . ?
C22 H26 0.974(7) . ?
C23 H27 1.000(7) . ?
C23 H28 0.968(7) . ?
C23 H29 0.993(7) . ?
C3 C32 1.5260(4) . ?
C3 C33 1.5272(4) . ?
C3 C31 1.5274(3) . ?
C31 H31 0.935(8) . ?
C31 H32 0.964(8) . ?
C31 H33 0.920(7) . ?
C32 H34 0.973(7) . ?
C32 H35 0.972(7) . ?
C32 H36 0.959(7) . ?
C33 H37 1.013(8) . ?
C33 H38 0.993(8) . ?
C33 H39 0.902(8) . ?

loop_
_cod_related_entry_id
_cod_related_entry_database
_cod_related_entry_code
1 ChemSpider 9921612
